data_2231993
loop_
_publ_author_name
'Shen, Yan-Bing'
'Wang, Min'
'Liang, Qi-Kun'
'Luo, Jian-Mei'

_publ_section_title
;
 11\a,15\a-Dihydroxyandrost-4-ene-3,17-dione
;
_journal_coeditor_code LW2070
_journal_issue 10
_journal_name_full 'Acta Crystallographica Section E'
_journal_page_first o2752
_journal_paper_doi 10.1107/S1600536811038608
_journal_volume 67
_journal_year 2011
_chemical_formula_iupac 'C19 H26 O4'
_chemical_formula_moiety 'C19 H26 O4'
_chemical_formula_sum 'C19 H26 O4'
_chemical_formula_weight 318.40
_chemical_name_systematic
;
11\a,15\a-Dihydroxyandrost-4-ene-3,17-dione
;
_space_group_IT_number 19
_symmetry_cell_setting orthorhombic
_symmetry_space_group_name_Hall 'P 2ac 2ab'
_symmetry_space_group_name_H-M 'P 21 21 21'
_atom_sites_solution_hydrogens geom
_atom_sites_solution_primary direct
_atom_sites_solution_secondary difmap
_audit_creation_method SHELXL-97
_cell_angle_alpha 90.00
_cell_angle_beta 90.00
_cell_angle_gamma 90.00
_cell_formula_units_Z 4
_cell_length_a 7.8716(8)
_cell_length_b 12.2725(12)
_cell_length_c 17.2100(16)
_cell_measurement_reflns_used 6101
_cell_measurement_temperature 113(2)
_cell_measurement_theta_max 28.0
_cell_measurement_theta_min 2.0
_cell_volume 1662.6(3)
_computing_cell_refinement 'CrystalClear (Rigaku, 2005)'
_computing_data_collection 'CrystalClear (Rigaku, 2005)'
_computing_data_reduction 'CrystalClear (Rigaku, 2005)'
_computing_molecular_graphics 'SHELXTL (Sheldrick, 2008)'
_computing_publication_material 'SHELXTL (Sheldrick, 2008)'
_computing_structure_refinement 'SHELXL97 (Sheldrick, 2008)'
_computing_structure_solution 'SHELXS97 (Sheldrick, 2008)'
_diffrn_ambient_temperature 113(2)
_diffrn_detector_area_resol_mean 14.22
_diffrn_measured_fraction_theta_full 0.999
_diffrn_measured_fraction_theta_max 0.999
_diffrn_measurement_device_type 'Rigaku Saturn 724CCD'
_diffrn_measurement_method '\w scans'
_diffrn_radiation_monochromator multilayer
_diffrn_radiation_source 'rotating anode'
_diffrn_radiation_type MoK\a
_diffrn_radiation_wavelength 0.71073
_diffrn_reflns_av_R_equivalents 0.0469
_diffrn_reflns_av_sigmaI/netI 0.0348
_diffrn_reflns_limit_h_max 10
_diffrn_reflns_limit_h_min -10
_diffrn_reflns_limit_k_max 16
_diffrn_reflns_limit_k_min -14
_diffrn_reflns_limit_l_max 22
_diffrn_reflns_limit_l_min -21
_diffrn_reflns_number 17662
_diffrn_reflns_theta_full 27.88
_diffrn_reflns_theta_max 27.88
_diffrn_reflns_theta_min 2.04
_diffrn_standards_decay_% 0
_diffrn_standards_interval_count 0
_diffrn_standards_interval_time 0
_diffrn_standards_number 0
_exptl_absorpt_coefficient_mu 0.088
_exptl_absorpt_correction_T_max 0.9895
_exptl_absorpt_correction_T_min 0.9810
_exptl_absorpt_correction_type multi-scan
_exptl_absorpt_process_details '(CrystalClear; Rigaku, 2005)'
_exptl_crystal_colour colourless
_exptl_crystal_density_diffrn 1.272
_exptl_crystal_density_method 'not measured'
_exptl_crystal_description prism
_exptl_crystal_F_000 688
_exptl_crystal_size_max 0.22
_exptl_crystal_size_mid 0.18
_exptl_crystal_size_min 0.12
_refine_diff_density_max 0.161
_refine_diff_density_min -0.197
_refine_ls_abs_structure_details 'None, Friedel Pairs merged'
_refine_ls_extinction_method none
_refine_ls_goodness_of_fit_ref 1.027
_refine_ls_hydrogen_treatment mixed
_refine_ls_matrix_type full
_refine_ls_number_parameters 218
_refine_ls_number_reflns 2275
_refine_ls_number_restraints 0
_refine_ls_restrained_S_all 1.027
_refine_ls_R_factor_all 0.0416
_refine_ls_R_factor_gt 0.0369
_refine_ls_shift/su_max 0.000
_refine_ls_shift/su_mean 0.000
_refine_ls_structure_factor_coef Fsqd
_refine_ls_weighting_details 'calc w=1/[\s^2^(Fo^2^)+(0.0478P)^2^+0.0000P] where P=(Fo^2^+2Fc^2^)/3'
_refine_ls_weighting_scheme calc
_refine_ls_wR_factor_gt 0.0790
_refine_ls_wR_factor_ref 0.0810
_reflns_number_gt 2050
_reflns_number_total 2275
_reflns_threshold_expression >2sigma(I)
_cod_data_source_file lw2070.cif
_cod_data_source_block I
_cod_database_code 2231993
_cod_database_fobs_code 2231993

loop_
_symmetry_equiv_pos_as_xyz
'x, y, z'
'-x+1/2, -y, z+1/2'
'-x, y+1/2, -z+1/2'
'x+1/2, -y+1/2, -z'

loop_
_atom_site_type_symbol
_atom_site_label
_atom_site_fract_x
_atom_site_fract_y
_atom_site_fract_z
_atom_site_U_iso_or_equiv
_atom_site_adp_type
_atom_site_calc_flag
_atom_site_refinement_flags
_atom_site_occupancy
_atom_site_symmetry_multiplicity
O O1 0.31267(17) 0.53408(9) 0.26929(8) 0.0327(3) Uani d . 1 1
O O2 0.51158(16) 0.08691(11) 0.09715(8) 0.0284(3) Uani d . 1 1
H H2 0.563(3) 0.0711(19) 0.1363(15) 0.056(8) Uiso d . 1 1
O O3 -0.27423(18) 0.05176(12) -0.03028(8) 0.0328(3) Uani d . 1 1
H H3 -0.357(4) 0.064(2) 0.0029(16) 0.071(9) Uiso d . 1 1
O O4 0.16087(19) -0.21111(10) -0.06034(7) 0.0349(4) Uani d . 1 1
C C1 0.4080(2) 0.26310(14) 0.19535(12) 0.0286(4) Uani d . 1 1
H H1A 0.4888 0.2042 0.2087 0.034 Uiso calc R 1 1
H H1B 0.4428 0.2935 0.1445 0.034 Uiso calc R 1 1
C C2 0.4205(2) 0.35273(15) 0.25684(12) 0.0309(4) Uani d . 1 1
H H2A 0.4037 0.3203 0.3089 0.037 Uiso calc R 1 1
H H2B 0.5357 0.3850 0.2553 0.037 Uiso calc R 1 1
C C3 0.2921(2) 0.44021(14) 0.24442(10) 0.0238(4) Uani d . 1 1
C C4 0.1357(2) 0.40863(14) 0.20623(10) 0.0232(4) Uani d . 1 1
H H4 0.0535 0.4636 0.1964 0.028 Uiso calc R 1 1
C C5 0.1002(2) 0.30692(13) 0.18408(10) 0.0214(4) Uani d . 1 1
C C6 -0.0777(2) 0.28022(15) 0.15829(11) 0.0299(4) Uani d . 1 1
H H6A -0.1398 0.3489 0.1482 0.036 Uiso calc R 1 1
H H6B -0.1371 0.2415 0.2008 0.036 Uiso calc R 1 1
C C7 -0.0825(2) 0.21006(14) 0.08549(11) 0.0267(4) Uani d . 1 1
H H7A -0.0385 0.2522 0.0408 0.032 Uiso calc R 1 1
H H7B -0.2012 0.1890 0.0740 0.032 Uiso calc R 1 1
C C8 0.0253(2) 0.10785(13) 0.09697(10) 0.0202(4) Uani d . 1 1
H H8 -0.0158 0.0696 0.1447 0.024 Uiso calc R 1 1
C C9 0.2132(2) 0.14340(14) 0.11087(9) 0.0185(3) Uani d . 1 1
H H9 0.2434 0.1930 0.0669 0.022 Uiso calc R 1 1
C C10 0.2289(2) 0.21395(13) 0.18739(10) 0.0205(4) Uani d . 1 1
C C11 0.3406(2) 0.04730(14) 0.10728(10) 0.0213(4) Uani d . 1 1
H H11 0.3346 0.0064 0.1575 0.026 Uiso calc R 1 1
C C12 0.3116(2) -0.03257(14) 0.04087(10) 0.0236(4) Uani d . 1 1
H H12A 0.3401 0.0030 -0.0091 0.028 Uiso calc R 1 1
H H12B 0.3875 -0.0963 0.0474 0.028 Uiso calc R 1 1
C C13 0.1278(2) -0.07058(13) 0.03913(9) 0.0212(4) Uani d . 1 1
C C14 0.0122(2) 0.02890(13) 0.02873(9) 0.0216(4) Uani d . 1 1
H H14 0.0545 0.0688 -0.0181 0.026 Uiso calc R 1 1
C C15 -0.1598(2) -0.02117(14) 0.00633(10) 0.0257(4) Uani d . 1 1
H H15 -0.2147 -0.0537 0.0533 0.031 Uiso calc R 1 1
C C16 -0.1069(3) -0.11229(16) -0.05010(11) 0.0328(5) Uani d . 1 1
H H16A -0.1820 -0.1765 -0.0440 0.039 Uiso calc R 1 1
H H16B -0.1139 -0.0866 -0.1045 0.039 Uiso calc R 1 1
C C17 0.0746(2) -0.14129(15) -0.02929(10) 0.0262(4) Uani d . 1 1
C C18 0.0840(2) -0.13973(14) 0.11174(9) 0.0256(4) Uani d . 1 1
H H18A -0.0316 -0.1685 0.1067 0.038 Uiso calc R 1 1
H H18B 0.0913 -0.0940 0.1583 0.038 Uiso calc R 1 1
H H18C 0.1645 -0.2003 0.1161 0.038 Uiso calc R 1 1
C C19 0.1869(3) 0.14572(15) 0.26033(10) 0.0325(5) Uani d . 1 1
H H19A 0.2029 0.1905 0.3069 0.049 Uiso calc R 1 1
H H19B 0.2625 0.0824 0.2627 0.049 Uiso calc R 1 1
H H19C 0.0686 0.1210 0.2577 0.049 Uiso calc R 1 1

loop_
_atom_site_aniso_label
_atom_site_aniso_U_11
_atom_site_aniso_U_22
_atom_site_aniso_U_33
_atom_site_aniso_U_12
_atom_site_aniso_U_13
_atom_site_aniso_U_23
O1 0.0360(8) 0.0215(6) 0.0407(8) -0.0023(6) -0.0052(6) -0.0074(6)
O2 0.0162(6) 0.0369(7) 0.0322(7) 0.0014(6) -0.0021(6) -0.0035(6)
O3 0.0253(7) 0.0453(8) 0.0277(7) 0.0002(7) -0.0082(6) 0.0004(6)
O4 0.0415(9) 0.0337(7) 0.0296(7) -0.0005(7) 0.0077(6) -0.0113(6)
C1 0.0193(9) 0.0242(10) 0.0422(11) 0.0024(8) -0.0062(8) -0.0097(8)
C2 0.0246(9) 0.0266(9) 0.0414(11) -0.0001(8) -0.0094(9) -0.0079(9)
C3 0.0274(9) 0.0224(8) 0.0217(8) -0.0033(8) 0.0029(7) -0.0018(7)
C4 0.0235(9) 0.0214(9) 0.0246(8) 0.0046(7) 0.0005(7) -0.0006(7)
C5 0.0210(9) 0.0227(9) 0.0206(8) -0.0002(7) 0.0018(7) -0.0007(7)
C6 0.0181(9) 0.0265(9) 0.0452(11) 0.0025(8) -0.0018(8) -0.0105(9)
C7 0.0187(9) 0.0256(9) 0.0357(10) 0.0004(8) -0.0058(8) -0.0030(8)
C8 0.0158(8) 0.0217(8) 0.0233(8) -0.0014(7) -0.0008(7) -0.0004(7)
C9 0.0162(8) 0.0193(8) 0.0201(8) 0.0001(7) -0.0008(6) 0.0020(7)
C10 0.0206(9) 0.0189(8) 0.0221(8) -0.0005(7) -0.0024(7) -0.0004(7)
C11 0.0169(8) 0.0233(8) 0.0238(8) 0.0007(7) -0.0006(7) 0.0007(7)
C12 0.0219(9) 0.0248(9) 0.0243(8) 0.0023(8) 0.0022(7) -0.0041(7)
C13 0.0233(9) 0.0219(9) 0.0186(8) -0.0019(7) 0.0027(7) -0.0048(7)
C14 0.0184(8) 0.0253(9) 0.0212(8) -0.0024(7) 0.0005(7) 0.0001(7)
C15 0.0223(9) 0.0315(10) 0.0234(9) -0.0038(8) -0.0026(7) -0.0024(8)
C16 0.0302(10) 0.0405(11) 0.0275(9) -0.0075(9) 0.0003(8) -0.0099(9)
C17 0.0311(10) 0.0269(9) 0.0206(8) -0.0068(9) 0.0063(8) -0.0026(8)
C18 0.0323(10) 0.0219(8) 0.0225(8) 0.0027(8) 0.0041(8) -0.0014(7)
C19 0.0553(13) 0.0225(8) 0.0197(8) -0.0005(10) -0.0029(9) -0.0007(8)

loop_
_atom_type_symbol
_atom_type_description
_atom_type_scat_dispersion_real
_atom_type_scat_dispersion_imag
_atom_type_scat_source
C C 0.0033 0.0000 'International Tables Vol C Tables 4.2.6.8 and 6.1.1.4'
H H 0.0000 0.0000 'International Tables Vol C Tables 4.2.6.8 and 6.1.1.4'
O O 0.0106 0.0000 'International Tables Vol C Tables 4.2.6.8 and 6.1.1.4'

loop_
_geom_angle_atom_site_label_1
_geom_angle_atom_site_label_2
_geom_angle_atom_site_label_3
_geom_angle
C11 O2 H2 106.5(18)
C15 O3 H3 107.0(18)
C2 C1 C10 113.73(15)
C2 C1 H1A 108.8
C10 C1 H1A 108.8
C2 C1 H1B 108.8
C10 C1 H1B 108.8
H1A C1 H1B 107.7
C3 C2 C1 112.03(15)
C3 C2 H2A 109.2
C1 C2 H2A 109.2
C3 C2 H2B 109.2
C1 C2 H2B 109.2
H2A C2 H2B 107.9
O1 C3 C4 121.08(17)
O1 C3 C2 122.11(16)
C4 C3 C2 116.67(14)
C5 C4 C3 123.90(17)
C5 C4 H4 118.0
C3 C4 H4 118.0
C4 C5 C6 118.85(16)
C4 C5 C10 123.31(16)
C6 C5 C10 117.76(14)
C5 C6 C7 112.89(15)
C5 C6 H6A 109.0
C7 C6 H6A 109.0
C5 C6 H6B 109.0
C7 C6 H6B 109.0
H6A C6 H6B 107.8
C6 C7 C8 110.18(14)
C6 C7 H7A 109.6
C8 C7 H7A 109.6
C6 C7 H7B 109.6
C8 C7 H7B 109.6
H7A C7 H7B 108.1
C14 C8 C7 112.61(13)
C14 C8 C9 111.06(13)
C7 C8 C9 108.46(13)
C14 C8 H8 108.2
C7 C8 H8 108.2
C9 C8 H8 108.2
C11 C9 C8 113.24(13)
C11 C9 C10 113.54(12)
C8 C9 C10 110.80(13)
C11 C9 H9 106.2
C8 C9 H9 106.2
C10 C9 H9 106.2
C5 C10 C1 108.55(13)
C5 C10 C19 107.05(14)
C1 C10 C19 109.65(15)
C5 C10 C9 109.03(13)
C1 C10 C9 111.13(14)
C19 C10 C9 111.30(12)
O2 C11 C12 105.43(13)
O2 C11 C9 110.63(13)
C12 C11 C9 115.02(13)
O2 C11 H11 108.5
C12 C11 H11 108.5
C9 C11 H11 108.5
C13 C12 C11 110.77(14)
C13 C12 H12A 109.5
C11 C12 H12A 109.5
C13 C12 H12B 109.5
C11 C12 H12B 109.5
H12A C12 H12B 108.1
C12 C13 C17 116.88(14)
C12 C13 C14 108.82(13)
C17 C13 C14 101.58(13)
C12 C13 C18 111.33(15)
C17 C13 C18 104.51(13)
C14 C13 C18 113.48(14)
C8 C14 C13 112.07(13)
C8 C14 C15 120.43(14)
C13 C14 C15 103.52(13)
C8 C14 H14 106.7
C13 C14 H14 106.7
C15 C14 H14 106.7
O3 C15 C14 114.78(14)
O3 C15 C16 110.50(15)
C14 C15 C16 102.16(15)
O3 C15 H15 109.7
C14 C15 H15 109.7
C16 C15 H15 109.7
C17 C16 C15 106.06(15)
C17 C16 H16A 110.5
C15 C16 H16A 110.5
C17 C16 H16B 110.5
C15 C16 H16B 110.5
H16A C16 H16B 108.7
O4 C17 C16 126.00(17)
O4 C17 C13 126.01(18)
C16 C17 C13 107.96(15)
C13 C18 H18A 109.5
C13 C18 H18B 109.5
H18A C18 H18B 109.5
C13 C18 H18C 109.5
H18A C18 H18C 109.5
H18B C18 H18C 109.5
C10 C19 H19A 109.5
C10 C19 H19B 109.5
H19A C19 H19B 109.5
C10 C19 H19C 109.5
H19A C19 H19C 109.5
H19B C19 H19C 109.5

loop_
_geom_bond_atom_site_label_1
_geom_bond_atom_site_label_2
_geom_bond_distance
O1 C3 1.240(2)
O2 C11 1.442(2)
O2 H2 0.81(3)
O3 C15 1.417(2)
O3 H3 0.88(3)
O4 C17 1.217(2)
C1 C2 1.530(2)
C1 C10 1.539(2)
C1 H1A 0.9900
C1 H1B 0.9900
C2 C3 1.490(2)
C2 H2A 0.9900
C2 H2B 0.9900
C3 C4 1.449(2)
C4 C5 1.335(2)
C4 H4 0.9500
C5 C6 1.505(2)
C5 C10 1.527(2)
C6 C7 1.521(2)
C6 H6A 0.9900
C6 H6B 0.9900
C7 C8 1.527(2)
C7 H7A 0.9900
C7 H7B 0.9900
C8 C14 1.526(2)
C8 C9 1.561(2)
C8 H8 1.0000
C9 C11 1.549(2)
C9 C10 1.581(2)
C9 H9 1.0000
C10 C19 1.545(2)
C11 C12 1.523(2)
C11 H11 1.0000
C12 C13 1.521(2)
C12 H12A 0.9900
C12 H12B 0.9900
C13 C17 1.521(2)
C13 C14 1.533(2)
C13 C18 1.549(2)
C14 C15 1.536(2)
C14 H14 1.0000
C15 C16 1.539(2)
C15 H15 1.0000
C16 C17 1.515(3)
C16 H16A 0.9900
C16 H16B 0.9900
C18 H18A 0.9800
C18 H18B 0.9800
C18 H18C 0.9800
C19 H19A 0.9800
C19 H19B 0.9800
C19 H19C 0.9800

loop_
_geom_hbond_atom_site_label_D
_geom_hbond_atom_site_label_H
_geom_hbond_atom_site_label_A
_geom_hbond_site_symmetry_A
_geom_hbond_distance_DH
_geom_hbond_distance_HA
_geom_hbond_distance_DA
_geom_hbond_angle_DHA
O3 H3 O2 1_455 0.88(3) 1.94(3) 2.800(2) 164(3)
O2 H2 O1 3_645 0.81(3) 1.95(3) 2.7600(19) 180(3)

loop_
_geom_torsion_atom_site_label_1
_geom_torsion_atom_site_label_2
_geom_torsion_atom_site_label_3
_geom_torsion_atom_site_label_4
_geom_torsion
C10 C1 C2 C3 -53.7(2)
C1 C2 C3 O1 -155.82(17)
C1 C2 C3 C4 28.3(2)
O1 C3 C4 C5 -174.15(17)
C2 C3 C4 C5 1.8(3)
C3 C4 C5 C6 169.05(16)
C3 C4 C5 C10 -7.7(3)
C4 C5 C6 C7 136.19(17)
C10 C5 C6 C7 -46.9(2)
C5 C6 C7 C8 53.8(2)
C6 C7 C8 C14 174.60(14)
C6 C7 C8 C9 -62.07(19)
C14 C8 C9 C11 -44.45(18)
C7 C8 C9 C11 -168.71(14)
C14 C8 C9 C10 -173.35(13)
C7 C8 C9 C10 62.39(17)
C4 C5 C10 C1 -16.8(2)
C6 C5 C10 C1 166.38(16)
C4 C5 C10 C19 101.45(19)
C6 C5 C10 C19 -75.32(18)
C4 C5 C10 C9 -138.03(16)
C6 C5 C10 C9 45.2(2)
C2 C1 C10 C5 46.6(2)
C2 C1 C10 C19 -70.07(19)
C2 C1 C10 C9 166.46(14)
C11 C9 C10 C5 179.05(13)
C8 C9 C10 C5 -52.21(17)
C11 C9 C10 C1 59.44(18)
C8 C9 C10 C1 -171.82(14)
C11 C9 C10 C19 -63.08(18)
C8 C9 C10 C19 65.66(18)
C8 C9 C11 O2 162.83(13)
C10 C9 C11 O2 -69.69(17)
C8 C9 C11 C12 43.52(19)
C10 C9 C11 C12 171.00(14)
O2 C11 C12 C13 -173.29(13)
C9 C11 C12 C13 -51.13(19)
C11 C12 C13 C17 173.62(14)
C11 C12 C13 C14 59.39(18)
C11 C12 C13 C18 -66.41(17)
C7 C8 C14 C13 177.14(14)
C9 C8 C14 C13 55.28(18)
C7 C8 C14 C15 -60.8(2)
C9 C8 C14 C15 177.33(15)
C12 C13 C14 C8 -63.21(17)
C17 C13 C14 C8 172.92(14)
C18 C13 C14 C8 61.33(18)
C12 C13 C14 C15 165.52(14)
C17 C13 C14 C15 41.65(16)
C18 C13 C14 C15 -69.93(17)
C8 C14 C15 O3 73.1(2)
C13 C14 C15 O3 -160.83(14)
C8 C14 C15 C16 -167.34(15)
C13 C14 C15 C16 -41.22(17)
O3 C15 C16 C17 147.08(15)
C14 C15 C16 C17 24.51(18)
C15 C16 C17 O4 179.09(17)
C15 C16 C17 C13 1.08(18)
C12 C13 C17 O4 37.5(2)
C14 C13 C17 O4 155.76(17)
C18 C13 C17 O4 -86.0(2)
C12 C13 C17 C16 -144.46(16)
C14 C13 C17 C16 -26.23(17)
C18 C13 C17 C16 92.00(16)

loop_
_cod_related_entry_id
_cod_related_entry_database
_cod_related_entry_code
1 ChemSpider 30657055
